data_2213445
loop_
_publ_author_name
'Slawin, Alexandra M. Z.'
'Nicoll, Sarah'
'Storey, John M. D.'
'Harrison, William T. A.'

_publ_section_title
;
 <i>N</i>-(5-Bromo-2-iodophenyl)-<i>N</i>-methylcyclohexanecarboxamide
;
_journal_coeditor_code LH2343
_journal_issue 5
_journal_name_full 'Acta Crystallographica Section E'
_journal_page_first o2117
_journal_page_last o2119
_journal_paper_doi 10.1107/S1600536807014171
_journal_volume 63
_journal_year 2007
_chemical_formula_iupac 'C14 H17 Br I N O'
_chemical_formula_moiety 'C14 H17 Br I N O'
_chemical_formula_sum 'C14 H17 Br I N O'
_chemical_formula_weight 422.10
_chemical_name_systematic
;
N-(5-Bromo-2-iodophenyl)-N-methylcyclohexanecarboxamide
;
_space_group_IT_number 2
_symmetry_cell_setting triclinic
_symmetry_space_group_name_Hall '-P 1'
_symmetry_space_group_name_H-M 'P -1'
_atom_sites_solution_hydrogens geom
_atom_sites_solution_primary direct
_atom_sites_solution_secondary difmap
_audit_creation_method SHELXL-97
_cell_angle_alpha 88.495(8)
_cell_angle_beta 84.782(8)
_cell_angle_gamma 79.050(8)
_cell_formula_units_Z 4
_cell_length_a 9.0837(10)
_cell_length_b 12.2016(17)
_cell_length_c 13.702(2)
_cell_measurement_reflns_used 4848
_cell_measurement_temperature 93(2)
_cell_measurement_theta_max 28.19
_cell_measurement_theta_min 2.25
_cell_volume 1484.8(3)
_computing_cell_refinement CrystalClear
_computing_data_collection 'CrystalClear (Rigaku, 2004)'
_computing_data_reduction CrystalClear
_computing_molecular_graphics 'ORTEP-3 (Farrugia, 1997)'
_computing_publication_material SHELXL97
_computing_structure_refinement 'SHELXL97 (Sheldrick, 1997)'
_computing_structure_solution 'SHELXS97 (Sheldrick, 1997)'
_diffrn_ambient_temperature 93(2)
_diffrn_measured_fraction_theta_full 0.919
_diffrn_measured_fraction_theta_max 0.919
_diffrn_measurement_device_type 'Rigaku Mercury CCD'
_diffrn_measurement_method '\w and \f'
_diffrn_radiation_monochromator confocal
_diffrn_radiation_source 'rotating anode'
_diffrn_radiation_type MoK\a
_diffrn_radiation_wavelength 0.71073
_diffrn_reflns_av_R_equivalents 0.0260
_diffrn_reflns_av_sigmaI/netI 0.0487
_diffrn_reflns_limit_h_max 10
_diffrn_reflns_limit_h_min -10
_diffrn_reflns_limit_k_max 14
_diffrn_reflns_limit_k_min -14
_diffrn_reflns_limit_l_max 16
_diffrn_reflns_limit_l_min -12
_diffrn_reflns_number 9422
_diffrn_reflns_theta_full 25.35
_diffrn_reflns_theta_max 25.35
_diffrn_reflns_theta_min 2.25
_exptl_absorpt_coefficient_mu 4.837
_exptl_absorpt_correction_T_max 0.643
_exptl_absorpt_correction_T_min 0.325
_exptl_absorpt_correction_type multi-scan
_exptl_absorpt_process_details '(CrystalClear; Rigaku, 2004)'
_exptl_crystal_colour colourless
_exptl_crystal_density_diffrn 1.888
_exptl_crystal_density_method 'not measured'
_exptl_crystal_description prism
_exptl_crystal_F_000 816
_exptl_crystal_size_max 0.30
_exptl_crystal_size_mid 0.20
_exptl_crystal_size_min 0.10
_refine_diff_density_max 1.082
_refine_diff_density_min -1.141
_refine_ls_extinction_method none
_refine_ls_goodness_of_fit_ref 1.068
_refine_ls_hydrogen_treatment constr
_refine_ls_matrix_type full
_refine_ls_number_parameters 327
_refine_ls_number_reflns 4997
_refine_ls_number_restraints 0
_refine_ls_restrained_S_all 1.068
_refine_ls_R_factor_all 0.0468
_refine_ls_R_factor_gt 0.0403
_refine_ls_shift/su_max 0.000
_refine_ls_shift/su_mean 0.000
_refine_ls_structure_factor_coef Fsqd
_refine_ls_weighting_details 'calc w=1/[\s^2^(Fo^2^)+(0.052P)^2^+3.3908P] where P=(Fo^2^+2Fc^2^)/3'
_refine_ls_weighting_scheme calc
_refine_ls_wR_factor_gt 0.1025
_refine_ls_wR_factor_ref 0.1075
_reflns_number_gt 4376
_reflns_number_total 4997
_reflns_threshold_expression I>2\s(I)
_cod_data_source_file lh2343.cif
_cod_data_source_block I
_cod_database_code 2213445
_cod_database_fobs_code 2213445

loop_
_symmetry_equiv_pos_as_xyz
'x, y, z'
'-x, -y, -z'

loop_
_atom_site_type_symbol
_atom_site_label
_atom_site_fract_x
_atom_site_fract_y
_atom_site_fract_z
_atom_site_U_iso_or_equiv
_atom_site_adp_type
_atom_site_calc_flag
_atom_site_refinement_flags
_atom_site_occupancy
C C1 0.1047(6) 0.8225(5) 0.2585(4) 0.0142(12) Uani d . 1
C C2 0.2599(6) 0.7959(5) 0.2350(4) 0.0169(12) Uani d . 1
H H2 0.3194 0.8506 0.2431 0.020 Uiso calc R 1
C C3 0.3291(7) 0.6917(5) 0.2003(4) 0.0195(13) Uani d . 1
H H3 0.4351 0.6743 0.1858 0.023 Uiso calc R 1
C C4 0.2408(6) 0.6130(5) 0.1870(4) 0.0165(12) Uani d . 1
C C5 0.0868(6) 0.6385(5) 0.2065(4) 0.0166(12) Uani d . 1
H H5 0.0283 0.5837 0.1961 0.020 Uiso calc R 1
C C6 0.0152(6) 0.7434(5) 0.2415(4) 0.0152(12) Uani d . 1
C C7 -0.1862(7) 0.7457(6) 0.3747(4) 0.0272(15) Uani d . 1
H H7A -0.1184 0.7743 0.4151 0.041 Uiso calc R 1
H H7B -0.1798 0.6656 0.3874 0.041 Uiso calc R 1
H H7C -0.2897 0.7849 0.3911 0.041 Uiso calc R 1
C C8 -0.2533(6) 0.7908(4) 0.2075(4) 0.0145(12) Uani d . 1
C C9 -0.2122(6) 0.8111(5) 0.1002(4) 0.0164(12) Uani d . 1
H H9 -0.1119 0.7639 0.0803 0.020 Uiso calc R 1
C C10 -0.3296(7) 0.7807(5) 0.0369(4) 0.0216(13) Uani d . 1
H H10A -0.3304 0.6999 0.0443 0.026 Uiso calc R 1
H H10B -0.4306 0.8220 0.0607 0.026 Uiso calc R 1
C C11 -0.2977(7) 0.8082(5) -0.0712(5) 0.0230(14) Uani d . 1
H H11A -0.3791 0.7912 -0.1082 0.028 Uiso calc R 1
H H11B -0.2019 0.7609 -0.0971 0.028 Uiso calc R 1
C C12 -0.2871(7) 0.9308(5) -0.0862(5) 0.0236(14) Uani d . 1
H H12A -0.3868 0.9779 -0.0683 0.028 Uiso calc R 1
H H12B -0.2586 0.9447 -0.1563 0.028 Uiso calc R 1
C C13 -0.1714(7) 0.9633(5) -0.0242(4) 0.0241(14) Uani d . 1
H H13A -0.0697 0.9235 -0.0482 0.029 Uiso calc R 1
H H13B -0.1730 1.0445 -0.0315 0.029 Uiso calc R 1
C C14 -0.2021(7) 0.9353(5) 0.0834(4) 0.0222(13) Uani d . 1
H H14A -0.2978 0.9825 0.1095 0.027 Uiso calc R 1
H H14B -0.1206 0.9529 0.1202 0.027 Uiso calc R 1
N N1 -0.1417(5) 0.7643(4) 0.2698(3) 0.0169(11) Uani d . 1
O O1 -0.3858(4) 0.8035(3) 0.2407(3) 0.0201(9) Uani d . 1
Br Br1 0.33296(7) 0.46748(5) 0.14507(5) 0.02437(17) Uani d . 1
I I1 0.01013(4) 0.97811(3) 0.31835(3) 0.02065(13) Uani d . 1
C C15 0.4082(6) 0.1997(5) 0.3629(4) 0.0178(13) Uani d . 1
C C16 0.2544(6) 0.2398(5) 0.3573(4) 0.0171(12) Uani d . 1
H H16 0.1940 0.1922 0.3342 0.021 Uiso calc R 1
C C17 0.1892(6) 0.3463(5) 0.3845(4) 0.0191(13) Uani d . 1
H H17 0.0844 0.3724 0.3808 0.023 Uiso calc R 1
C C18 0.2785(6) 0.4159(5) 0.4177(4) 0.0169(12) Uani d . 1
C C19 0.4316(6) 0.3777(5) 0.4250(4) 0.0173(12) Uani d . 1
H H19 0.4913 0.4254 0.4488 0.021 Uiso calc R 1
C C20 0.4957(6) 0.2709(5) 0.3977(4) 0.0156(12) Uani d . 1
C C21 0.6833(7) 0.1716(6) 0.5044(5) 0.0257(14) Uani d . 1
H H21A 0.6252 0.1115 0.5133 0.039 Uiso calc R 1
H H21B 0.6547 0.2240 0.5588 0.039 Uiso calc R 1
H H21C 0.7910 0.1397 0.5030 0.039 Uiso calc R 1
C C22 0.7693(6) 0.2537(4) 0.3503(4) 0.0153(12) Uani d . 1
C C23 0.7348(6) 0.3136(5) 0.2536(4) 0.0178(13) Uani d . 1
H H23 0.6244 0.3235 0.2465 0.021 Uiso calc R 1
C C24 0.7794(7) 0.4283(5) 0.2539(5) 0.0239(14) Uani d . 1
H H24A 0.8840 0.4194 0.2722 0.029 Uiso calc R 1
H H24B 0.7129 0.4755 0.3040 0.029 Uiso calc R 1
C C25 0.7683(7) 0.4870(5) 0.1540(5) 0.0269(15) Uani d . 1
H H25A 0.6620 0.5037 0.1385 0.032 Uiso calc R 1
H H25B 0.8043 0.5585 0.1560 0.032 Uiso calc R 1
C C26 0.8631(7) 0.4128(6) 0.0748(5) 0.0336(17) Uani d . 1
H H26A 0.8551 0.4510 0.0104 0.040 Uiso calc R 1
H H26B 0.9701 0.3987 0.0889 0.040 Uiso calc R 1
C C27 0.8091(7) 0.3021(5) 0.0714(5) 0.0256(14) Uani d . 1
H H27A 0.8705 0.2549 0.0193 0.031 Uiso calc R 1
H H27B 0.7030 0.3162 0.0554 0.031 Uiso calc R 1
C C28 0.8219(7) 0.2409(5) 0.1700(5) 0.0232(14) Uani d . 1
H H28A 0.9292 0.2204 0.1828 0.028 Uiso calc R 1
H H28B 0.7817 0.1711 0.1673 0.028 Uiso calc R 1
N N2 0.6521(5) 0.2304(4) 0.4119(3) 0.0166(11) Uani d . 1
O O2 0.8991(4) 0.2255(3) 0.3722(3) 0.0195(9) Uani d . 1
Br Br2 0.19102(6) 0.56281(5) 0.46021(5) 0.02319(16) Uani d . 1
I I2 0.50497(4) 0.03808(3) 0.31934(3) 0.02059(13) Uani d . 1

loop_
_atom_site_aniso_label
_atom_site_aniso_U_11
_atom_site_aniso_U_22
_atom_site_aniso_U_33
_atom_site_aniso_U_12
_atom_site_aniso_U_13
_atom_site_aniso_U_23
C1 0.015(3) 0.017(3) 0.010(3) -0.001(2) -0.004(2) 0.002(2)
C2 0.016(3) 0.018(3) 0.020(3) -0.008(2) -0.006(2) 0.000(2)
C3 0.021(3) 0.019(3) 0.020(3) -0.007(2) -0.002(3) -0.003(3)
C4 0.019(3) 0.013(3) 0.016(3) 0.001(2) -0.004(2) 0.002(2)
C5 0.015(3) 0.020(3) 0.017(3) -0.007(2) -0.005(2) 0.000(2)
C6 0.012(3) 0.022(3) 0.012(3) -0.003(2) -0.004(2) 0.004(2)
C7 0.017(3) 0.045(4) 0.020(3) -0.007(3) -0.001(3) 0.009(3)
C8 0.014(3) 0.013(3) 0.017(3) -0.004(2) -0.002(2) -0.003(2)
C9 0.015(3) 0.018(3) 0.016(3) -0.002(2) -0.003(2) -0.002(2)
C10 0.026(3) 0.017(3) 0.026(3) -0.009(2) -0.011(3) 0.000(3)
C11 0.019(3) 0.026(3) 0.024(4) -0.001(3) -0.007(3) -0.001(3)
C12 0.025(3) 0.026(3) 0.021(3) -0.007(3) -0.004(3) 0.005(3)
C13 0.030(4) 0.022(3) 0.021(3) -0.008(3) -0.002(3) -0.001(3)
C14 0.028(3) 0.022(3) 0.020(3) -0.014(3) -0.002(3) -0.002(3)
N1 0.012(2) 0.023(3) 0.016(3) -0.0031(19) 0.000(2) 0.003(2)
O1 0.013(2) 0.024(2) 0.024(2) -0.0059(16) 0.0004(18) -0.0017(18)
Br1 0.0206(3) 0.0192(3) 0.0324(4) 0.0002(2) -0.0040(3) -0.0068(3)
I1 0.0196(2) 0.0188(2) 0.0233(2) -0.00164(15) -0.00381(17) -0.00248(17)
C15 0.017(3) 0.026(3) 0.011(3) -0.006(2) 0.000(2) -0.002(2)
C16 0.014(3) 0.020(3) 0.019(3) -0.006(2) -0.002(2) 0.003(2)
C17 0.008(3) 0.031(3) 0.018(3) -0.003(2) -0.002(2) -0.002(3)
C18 0.016(3) 0.022(3) 0.012(3) -0.003(2) 0.003(2) 0.002(2)
C19 0.021(3) 0.018(3) 0.014(3) -0.009(2) 0.000(2) -0.001(2)
C20 0.011(3) 0.019(3) 0.017(3) -0.005(2) 0.000(2) 0.003(2)
C21 0.024(3) 0.035(4) 0.019(3) -0.007(3) -0.003(3) 0.010(3)
C22 0.013(3) 0.011(3) 0.024(3) -0.005(2) -0.004(2) -0.004(2)
C23 0.014(3) 0.017(3) 0.023(3) -0.005(2) 0.003(2) 0.000(2)
C24 0.031(4) 0.015(3) 0.029(4) -0.010(2) -0.010(3) 0.007(3)
C25 0.032(4) 0.015(3) 0.036(4) -0.006(3) -0.012(3) 0.008(3)
C26 0.023(4) 0.044(4) 0.033(4) -0.007(3) -0.008(3) 0.021(3)
C27 0.028(3) 0.028(4) 0.018(3) -0.001(3) 0.002(3) 0.000(3)
C28 0.026(3) 0.015(3) 0.026(4) -0.001(2) 0.004(3) 0.004(3)
N2 0.015(3) 0.021(3) 0.015(3) -0.004(2) -0.003(2) 0.001(2)
O2 0.014(2) 0.019(2) 0.027(2) -0.0049(16) -0.0060(18) 0.0018(18)
Br2 0.0194(3) 0.0220(3) 0.0270(4) 0.0006(2) -0.0033(3) -0.0068(3)
I2 0.0189(2) 0.0203(2) 0.0233(2) -0.00522(15) -0.00136(16) -0.00349(17)

loop_
_atom_type_symbol
_atom_type_description
_atom_type_scat_dispersion_real
_atom_type_scat_dispersion_imag
_atom_type_scat_source
C C 0.0033 0.0016 'International Tables Vol C Tables 4.2.6.8 and 6.1.1.4'
H H 0.0000 0.0000 'International Tables Vol C Tables 4.2.6.8 and 6.1.1.4'
N N 0.0061 0.0033 'International Tables Vol C Tables 4.2.6.8 and 6.1.1.4'
O O 0.0106 0.0060 'International Tables Vol C Tables 4.2.6.8 and 6.1.1.4'
Br Br -0.2901 2.4595 'International Tables Vol C Tables 4.2.6.8 and 6.1.1.4'
I I -0.4742 1.8119 'International Tables Vol C Tables 4.2.6.8 and 6.1.1.4'

loop_
_geom_angle_atom_site_label_1
_geom_angle_atom_site_label_2
_geom_angle_atom_site_label_3
_geom_angle
C2 C1 C6 119.2(5)
C2 C1 I1 119.3(4)
C6 C1 I1 121.5(4)
C3 C2 C1 121.5(5)
C3 C2 H2 119.2
C1 C2 H2 119.2
C2 C3 C4 118.8(5)
C2 C3 H3 120.6
C4 C3 H3 120.6
C5 C4 C3 120.8(5)
C5 C4 Br1 119.3(4)
C3 C4 Br1 119.8(4)
C4 C5 C6 121.1(5)
C4 C5 H5 119.5
C6 C5 H5 119.5
C5 C6 C1 118.4(5)
C5 C6 N1 120.1(5)
C1 C6 N1 121.0(5)
N1 C7 H7A 109.5
N1 C7 H7B 109.5
H7A C7 H7B 109.5
N1 C7 H7C 109.5
H7A C7 H7C 109.5
H7B C7 H7C 109.5
O1 C8 N1 119.5(5)
O1 C8 C9 120.8(5)
N1 C8 C9 119.6(5)
C8 C9 C10 111.0(5)
C8 C9 C14 109.5(5)
C10 C9 C14 109.5(5)
C8 C9 H9 109.0
C10 C9 H9 109.0
C14 C9 H9 109.0
C11 C10 C9 112.3(5)
C11 C10 H10A 109.1
C9 C10 H10A 109.1
C11 C10 H10B 109.1
C9 C10 H10B 109.1
H10A C10 H10B 107.9
C10 C11 C12 111.3(5)
C10 C11 H11A 109.4
C12 C11 H11A 109.4
C10 C11 H11B 109.4
C12 C11 H11B 109.4
H11A C11 H11B 108.0
C11 C12 C13 111.3(5)
C11 C12 H12A 109.4
C13 C12 H12A 109.4
C11 C12 H12B 109.4
C13 C12 H12B 109.4
H12A C12 H12B 108.0
C14 C13 C12 111.9(5)
C14 C13 H13A 109.2
C12 C13 H13A 109.2
C14 C13 H13B 109.2
C12 C13 H13B 109.2
H13A C13 H13B 107.9
C13 C14 C9 112.3(5)
C13 C14 H14A 109.1
C9 C14 H14A 109.1
C13 C14 H14B 109.1
C9 C14 H14B 109.1
H14A C14 H14B 107.9
C8 N1 C6 125.6(5)
C8 N1 C7 118.1(5)
C6 N1 C7 116.1(4)
C16 C15 C20 118.7(5)
C16 C15 I2 120.5(4)
C20 C15 I2 120.8(4)
C17 C16 C15 121.3(6)
C17 C16 H16 119.4
C15 C16 H16 119.4
C16 C17 C18 119.1(5)
C16 C17 H17 120.5
C18 C17 H17 120.5
C17 C18 C19 120.8(5)
C17 C18 Br2 120.3(4)
C19 C18 Br2 118.8(4)
C20 C19 C18 119.7(5)
C20 C19 H19 120.2
C18 C19 H19 120.2
C19 C20 C15 120.5(5)
C19 C20 N2 118.9(5)
C15 C20 N2 120.5(5)
N2 C21 H21A 109.5
N2 C21 H21B 109.5
H21A C21 H21B 109.5
N2 C21 H21C 109.5
H21A C21 H21C 109.5
H21B C21 H21C 109.5
O2 C22 N2 120.4(5)
O2 C22 C23 121.1(5)
N2 C22 C23 118.4(5)
C22 C23 C24 109.1(5)
C22 C23 C28 108.2(5)
C24 C23 C28 111.7(5)
C22 C23 H23 109.2
C24 C23 H23 109.2
C28 C23 H23 109.2
C23 C24 C25 112.2(5)
C23 C24 H24A 109.2
C25 C24 H24A 109.2
C23 C24 H24B 109.2
C25 C24 H24B 109.2
H24A C24 H24B 107.9
C26 C25 C24 110.0(5)
C26 C25 H25A 109.7
C24 C25 H25A 109.7
C26 C25 H25B 109.7
C24 C25 H25B 109.7
H25A C25 H25B 108.2
C27 C26 C25 110.1(5)
C27 C26 H26A 109.6
C25 C26 H26A 109.6
C27 C26 H26B 109.6
C25 C26 H26B 109.6
H26A C26 H26B 108.2
C26 C27 C28 110.6(5)
C26 C27 H27A 109.5
C28 C27 H27A 109.5
C26 C27 H27B 109.5
C28 C27 H27B 109.5
H27A C27 H27B 108.1
C27 C28 C23 111.2(5)
C27 C28 H28A 109.4
C23 C28 H28A 109.4
C27 C28 H28B 109.4
C23 C28 H28B 109.4
H28A C28 H28B 108.0
C22 N2 C20 124.2(5)
C22 N2 C21 119.2(5)
C20 N2 C21 116.2(4)

loop_
_geom_bond_atom_site_label_1
_geom_bond_atom_site_label_2
_geom_bond_distance
C1 C2 1.395(8)
C1 C6 1.412(8)
C1 I1 2.085(6)
C2 C3 1.382(8)
C2 H2 0.9500
C3 C4 1.388(8)
C3 H3 0.9500
C4 C5 1.377(8)
C4 Br1 1.894(5)
C5 C6 1.397(8)
C5 H5 0.9500
C6 N1 1.419(7)
C7 N1 1.481(7)
C7 H7A 0.9800
C7 H7B 0.9800
C7 H7C 0.9800
C8 O1 1.230(7)
C8 N1 1.371(7)
C8 C9 1.509(8)
C9 C10 1.536(8)
C9 C14 1.546(8)
C9 H9 1.0000
C10 C11 1.524(9)
C10 H10A 0.9900
C10 H10B 0.9900
C11 C12 1.524(8)
C11 H11A 0.9900
C11 H11B 0.9900
C12 C13 1.525(8)
C12 H12A 0.9900
C12 H12B 0.9900
C13 C14 1.518(8)
C13 H13A 0.9900
C13 H13B 0.9900
C14 H14A 0.9900
C14 H14B 0.9900
C15 C16 1.398(8)
C15 C20 1.403(8)
C15 I2 2.080(6)
C16 C17 1.368(8)
C16 H16 0.9500
C17 C18 1.391(8)
C17 H17 0.9500
C18 C19 1.392(8)
C18 Br2 1.901(6)
C19 C20 1.368(8)
C19 H19 0.9500
C20 N2 1.442(7)
C21 N2 1.464(7)
C21 H21A 0.9800
C21 H21B 0.9800
C21 H21C 0.9800
C22 O2 1.226(7)
C22 N2 1.365(7)
C22 C23 1.526(8)
C23 C24 1.529(8)
C23 C28 1.532(8)
C23 H23 1.0000
C24 C25 1.531(9)
C24 H24A 0.9900
C24 H24B 0.9900
C25 C26 1.525(10)
C25 H25A 0.9900
C25 H25B 0.9900
C26 C27 1.524(9)
C26 H26A 0.9900
C26 H26B 0.9900
C27 C28 1.530(8)
C27 H27A 0.9900
C27 H27B 0.9900
C28 H28A 0.9900
C28 H28B 0.9900

loop_
_geom_torsion_atom_site_label_1
_geom_torsion_atom_site_label_2
_geom_torsion_atom_site_label_3
_geom_torsion_atom_site_label_4
_geom_torsion
C6 C1 C2 C3 -3.5(8)
I1 C1 C2 C3 176.4(4)
C1 C2 C3 C4 1.2(9)
C2 C3 C4 C5 1.0(9)
C2 C3 C4 Br1 -177.2(4)
C3 C4 C5 C6 -0.9(9)
Br1 C4 C5 C6 177.3(4)
C4 C5 C6 C1 -1.4(8)
C4 C5 C6 N1 -174.1(5)
C2 C1 C6 C5 3.5(8)
I1 C1 C6 C5 -176.3(4)
C2 C1 C6 N1 176.1(5)
I1 C1 C6 N1 -3.8(7)
O1 C8 C9 C10 -32.7(7)
N1 C8 C9 C10 151.2(5)
O1 C8 C9 C14 88.3(6)
N1 C8 C9 C14 -87.9(6)
C8 C9 C10 C11 175.8(5)
C14 C9 C10 C11 54.8(6)
C9 C10 C11 C12 -55.9(6)
C10 C11 C12 C13 54.6(7)
C11 C12 C13 C14 -54.5(7)
C12 C13 C14 C9 55.0(7)
C8 C9 C14 C13 -176.2(5)
C10 C9 C14 C13 -54.3(6)
O1 C8 N1 C6 177.6(5)
C9 C8 N1 C6 -6.2(8)
O1 C8 N1 C7 3.4(8)
C9 C8 N1 C7 179.6(5)
C5 C6 N1 C8 -81.5(7)
C1 C6 N1 C8 106.0(7)
C5 C6 N1 C7 92.7(7)
C1 C6 N1 C7 -79.8(7)
C20 C15 C16 C17 0.3(9)
I2 C15 C16 C17 -179.2(5)
C15 C16 C17 C18 0.5(9)
C16 C17 C18 C19 -1.2(9)
C16 C17 C18 Br2 -177.9(4)
C17 C18 C19 C20 1.1(9)
Br2 C18 C19 C20 177.9(4)
C18 C19 C20 C15 -0.3(9)
C18 C19 C20 N2 -176.0(5)
C16 C15 C20 C19 -0.4(9)
I2 C15 C20 C19 179.1(4)
C16 C15 C20 N2 175.2(5)
I2 C15 C20 N2 -5.3(7)
O2 C22 C23 C24 -65.6(7)
N2 C22 C23 C24 115.4(6)
O2 C22 C23 C28 56.2(7)
N2 C22 C23 C28 -122.8(5)
C22 C23 C24 C25 172.2(5)
C28 C23 C24 C25 52.6(7)
C23 C24 C25 C26 -55.7(7)
C24 C25 C26 C27 59.0(7)
C25 C26 C27 C28 -59.9(7)
C26 C27 C28 C23 56.3(7)
C22 C23 C28 C27 -172.7(5)
C24 C23 C28 C27 -52.5(7)
O2 C22 N2 C20 172.7(5)
C23 C22 N2 C20 -8.3(8)
O2 C22 N2 C21 0.1(8)
C23 C22 N2 C21 179.2(5)
C19 C20 N2 C22 -80.2(7)
C15 C20 N2 C22 104.1(7)
C19 C20 N2 C21 92.6(7)
C15 C20 N2 C21 -83.1(7)

loop_
_cod_related_entry_id
_cod_related_entry_database
_cod_related_entry_code
1 ChemSpider 24737437
